data_7241603
loop_
_publ_author_name
'Liu, Guocheng'
'Han, Shengwei'
'Gao, Yue'
'Xu, Na'
'Wang, Xiuli'
'Chen, Baokuan'

_publ_section_title
;
 Multifunctional fluorescence responses of phenyl-amide-bridged d10
 coordination polymers structurally regulated by dicarboxylates and metal
 ions
;
_journal_issue 45
_journal_name_full CrystEngComm
_journal_page_first 7952
_journal_page_last 7961
_journal_paper_doi 10.1039/D0CE01351J
_journal_volume 22
_journal_year 2020
_chemical_formula_sum 'C28 H24 N4 O7 Zn'
_chemical_formula_weight 593.88
_space_group_IT_number 2
_space_group_name_Hall '-P 1'
_space_group_name_H-M_alt 'P -1'
_symmetry_cell_setting triclinic
_symmetry_space_group_name_H-M 'P -1'
_atom_sites_solution_hydrogens geom
_atom_sites_solution_primary direct
_atom_sites_solution_secondary difmap
_audit_creation_method SHELXL-97
_audit_update_record
;
2020-01-07 deposited with the CCDC.	2020-10-15 downloaded from the CCDC.
;
_cell_angle_alpha 113.334(2)
_cell_angle_beta 103.141(2)
_cell_angle_gamma 102.592(2)
_cell_formula_units_Z 2
_cell_length_a 9.6024(8)
_cell_length_b 11.8975(11)
_cell_length_c 13.2665(12)
_cell_measurement_reflns_used 2604
_cell_measurement_temperature 296(2)
_cell_measurement_theta_max 27.21
_cell_measurement_theta_min 1.78
_cell_volume 1272.3(2)
_computing_structure_refinement 'SHELXL-97 (Sheldrick, 1997)'
_computing_structure_solution 'SHELXS-97 (Sheldrick, 1990)'
_diffrn_ambient_temperature 293(2)
_diffrn_measured_fraction_theta_full 0.995
_diffrn_measured_fraction_theta_max 0.995
_diffrn_measurement_device_type 'sealed tube'
_diffrn_measurement_method graphite
_diffrn_radiation_monochromator graphite
_diffrn_radiation_source 'fine-focus sealed tube'
_diffrn_radiation_type MoK\a
_diffrn_radiation_wavelength 0.71073
_diffrn_reflns_av_R_equivalents 0.0214
_diffrn_reflns_av_sigmaI/netI 0.0518
_diffrn_reflns_limit_h_max 12
_diffrn_reflns_limit_h_min -12
_diffrn_reflns_limit_k_max 15
_diffrn_reflns_limit_k_min -15
_diffrn_reflns_limit_l_max 14
_diffrn_reflns_limit_l_min -17
_diffrn_reflns_number 8691
_diffrn_reflns_theta_full 27.21
_diffrn_reflns_theta_max 27.21
_diffrn_reflns_theta_min 1.78
_exptl_absorpt_coefficient_mu 1.022
_exptl_absorpt_correction_T_max 0.8959
_exptl_absorpt_correction_T_min 0.8618
_exptl_crystal_colour white
_exptl_crystal_density_diffrn 1.550
_exptl_crystal_density_method 'not measured'
_exptl_crystal_description block
_exptl_crystal_F_000 612
_exptl_crystal_size_max 0.15
_exptl_crystal_size_mid 0.13
_exptl_crystal_size_min 0.11
_refine_diff_density_max 0.446
_refine_diff_density_min -0.396
_refine_diff_density_rms 0.060
_refine_ls_extinction_method none
_refine_ls_goodness_of_fit_ref 1.006
_refine_ls_hydrogen_treatment mixed
_refine_ls_matrix_type full
_refine_ls_number_parameters 361
_refine_ls_number_reflns 5650
_refine_ls_number_restraints 0
_refine_ls_restrained_S_all 1.006
_refine_ls_R_factor_all 0.0689
_refine_ls_R_factor_gt 0.0442
_refine_ls_shift/su_max 0.001
_refine_ls_shift/su_mean 0.000
_refine_ls_structure_factor_coef Fsqd
_refine_ls_weighting_details 'calc w=1/[\s^2^(Fo^2^)+(0.0492P)^2^+0.2702P] where P=(Fo^2^+2Fc^2^)/3'
_refine_ls_weighting_scheme calc
_refine_ls_wR_factor_gt 0.0939
_refine_ls_wR_factor_ref 0.1035
_reflns_number_gt 4232
_reflns_number_total 5650
_reflns_threshold_expression >2sigma(I)
_cod_data_source_file d0ce01351j2.cif
_cod_data_source_block 2
_cod_depositor_comments
;
The following automatic conversions were performed:

data item '_symmetry_cell_setting' value 'Triclinic' was changed to
'triclinic' in accordance with the
/home/data/users/saulius/crontab/automatic-downloads/rss-feeds/RSC/lib/dictionaries/cif_core.dic
dictionary named 'cif_core.dic' version 2.4.2 last updated on
2011-04-26.

Automatic conversion script
Id: cif_fix_values 7556 2019-12-06 15:28:31Z antanas 
;
_cod_original_sg_symbol_H-M 'P-1   '
_cod_database_code 7241603

loop_
_symmetry_equiv_pos_as_xyz
'x, y, z'
'-x, -y, -z'

loop_
_atom_site_label
_atom_site_type_symbol
_atom_site_fract_x
_atom_site_fract_y
_atom_site_fract_z
_atom_site_U_iso_or_equiv
_atom_site_adp_type
_atom_site_occupancy
_atom_site_symmetry_multiplicity
_atom_site_calc_flag
_atom_site_refinement_flags
_atom_site_disorder_assembly
_atom_site_disorder_group
Zn1 Zn 0.15256(3) 0.16467(3) 0.67291(3) 0.03446(11) Uani 1 1 d . . .
N1 N 0.2253(2) 0.3038(2) 0.8474(2) 0.0354(5) Uani 1 1 d . . .
O1 O 0.3284(2) 0.1118(2) 0.6630(2) 0.0480(6) Uani 1 1 d . . .
C1 C 0.3313(3) 0.3035(3) 0.9335(3) 0.0437(7) Uani 1 1 d . . .
H1A H 0.3691 0.2323 0.9137 0.052 Uiso 1 1 d R . .
O1W O 0.2894(3) 0.6138(3) 0.3366(3) 0.0829(8) Uani 1 1 d . . .
H2WA H 0.2380 0.6615 0.3286 0.100 Uiso 1 1 d R . .
O2 O 0.2349(2) -0.0439(2) 0.7043(2) 0.0566(6) Uani 1 1 d . . .
N2 N 0.1871(2) 0.2882(2) 0.60283(19) 0.0325(5) Uani 1 1 d . . .
C2 C 0.3851(4) 0.4008(3) 1.0469(3) 0.0513(8) Uani 1 1 d . . .
H2A H 0.4617 0.3988 1.1064 0.062 Uiso 1 1 d R . .
O3 O 0.9538(2) 0.0425(2) 0.62598(19) 0.0444(5) Uani 1 1 d . . .
N3 N 0.2625(3) 0.7357(2) 1.0327(2) 0.0432(6) Uani 1 1 d . . .
H3A H 0.2985 0.8053 1.1043 0.052 Uiso 1 1 d R . .
C3 C 0.3290(4) 0.5027(3) 1.0745(3) 0.0499(8) Uani 1 1 d . . .
H3B H 0.3634 0.5706 1.1538 0.060 Uiso 1 1 d R . .
N4 N -0.0418(2) 0.2397(2) 0.26366(18) 0.0320(5) Uani 1 1 d . . .
H4A H -0.1112 0.1634 0.2446 0.038 Uiso 1 1 d R . .
C4 C 0.2213(3) 0.5046(3) 0.9876(3) 0.0367(6) Uani 1 1 d . . .
O4 O 0.8633(2) 0.2041(2) 0.6623(2) 0.0639(7) Uani 1 1 d . . .
O5 O 0.1262(3) 0.3452(2) 0.2095(2) 0.0635(7) Uani 1 1 d . . .
C5 C 0.1729(3) 0.4033(3) 0.8754(3) 0.0361(6) Uani 1 1 d . . .
H5A H 0.0966 0.4036 0.8146 0.043 Uiso 1 1 d R . .
O6 O 0.2757(2) 0.6512(2) 0.85241(18) 0.0480(5) Uani 1 1 d . . .
C6 C 0.1560(3) 0.6139(3) 1.0118(3) 0.0452(7) Uani 1 1 d . . .
H6A H 0.0676 0.5866 0.9450 0.054 Uiso 1 1 d R . .
H6B H 0.1239 0.6284 1.0780 0.054 Uiso 1 1 d R . .
C7 C 0.3094(3) 0.7449(3) 0.9471(3) 0.0372(6) Uani 1 1 d . . .
C8 C 0.4084(3) 0.8791(3) 0.9776(2) 0.0357(6) Uani 1 1 d . . .
C9 C 0.5171(3) 0.8883(3) 0.9255(3) 0.0407(7) Uani 1 1 d . . .
H9A H 0.5290 0.8102 0.8742 0.049 Uiso 1 1 d R . .
C10 C 0.6087(3) 1.0086(3) 0.9485(3) 0.0424(7) Uani 1 1 d . . .
H10A H 0.6779 0.9971 0.9063 0.064 Uiso 1 1 d R . .
C11 C 0.3306(3) 0.3666(3) 0.6356(3) 0.0430(7) Uani 1 1 d . . .
H11A H 0.4104 0.3635 0.6919 0.052 Uiso 1 1 d R . .
C12 C 0.3675(3) 0.4513(3) 0.5920(3) 0.0468(8) Uani 1 1 d . . .
H12A H 0.4703 0.5090 0.6195 0.056 Uiso 1 1 d R . .
C13 C 0.2548(3) 0.4542(3) 0.5086(2) 0.0387(7) Uani 1 1 d . . .
H13A H 0.2783 0.5122 0.4763 0.046 Uiso 1 1 d R . .
C14 C 0.1072(3) 0.3711(3) 0.4702(2) 0.0309(6) Uani 1 1 d . . .
C15 C 0.0780(3) 0.2918(3) 0.5219(2) 0.0312(6) Uani 1 1 d . . .
H15A H -0.0253 0.2375 0.4992 0.037 Uiso 1 1 d R . .
C16 C -0.0200(3) 0.3553(3) 0.3688(2) 0.0356(6) Uani 1 1 d . . .
H16A H -0.1126 0.3483 0.3859 0.043 Uiso 1 1 d R . .
H16B H 0.0063 0.4302 0.3564 0.043 Uiso 1 1 d R . .
C17 C 0.0386(3) 0.2430(3) 0.1945(2) 0.0362(6) Uani 1 1 d . . .
C18 C 0.0164(3) 0.1156(3) 0.0948(2) 0.0324(6) Uani 1 1 d . . .
C19 C -0.0304(3) -0.0029(3) 0.0967(2) 0.0360(6) Uani 1 1 d . . .
H19A H -0.0519 -0.0046 0.1634 0.043 Uiso 1 1 d R . .
C20 C -0.0470(3) -0.1174(3) 0.0018(2) 0.0380(7) Uani 1 1 d . . .
H20A H -0.0807 -0.1894 0.0169 0.057 Uiso 1 1 d R . .
C21 C 0.3311(3) 0.0127(3) 0.6771(2) 0.0328(6) Uani 1 1 d . . .
C22 C 0.4614(3) -0.0326(3) 0.6593(2) 0.0282(5) Uani 1 1 d . . .
C23 C 0.4600(3) -0.1520(3) 0.6533(3) 0.0420(7) Uani 1 1 d . . .
H23A H 0.3728 -0.2070 0.6558 0.050 Uiso 1 1 d R . .
C24 C 0.5819(3) -0.1929(3) 0.6416(3) 0.0481(8) Uani 1 1 d . . .
H24A H 0.5799 -0.2759 0.6369 0.058 Uiso 1 1 d R . .
C25 C 0.7070(3) -0.1144(3) 0.6373(3) 0.0381(7) Uani 1 1 d . . .
H25A H 0.7932 -0.1418 0.6321 0.046 Uiso 1 1 d R . .
C26 C 0.7111(3) 0.0054(3) 0.6431(2) 0.0293(6) Uani 1 1 d . . .
C27 C 0.5869(3) 0.0453(3) 0.6533(2) 0.0282(5) Uani 1 1 d . . .
H27A H 0.5884 0.1280 0.6574 0.034 Uiso 1 1 d R . .
C28 C 0.8508(3) 0.0923(3) 0.6438(2) 0.0357(6) Uani 1 1 d . . .

loop_
_atom_site_aniso_label
_atom_site_aniso_U_11
_atom_site_aniso_U_22
_atom_site_aniso_U_33
_atom_site_aniso_U_23
_atom_site_aniso_U_13
_atom_site_aniso_U_12
Zn1 0.02506(16) 0.0360(2) 0.0547(2) 0.02777(17) 0.02037(15) 0.01362(14)
N1 0.0327(12) 0.0376(14) 0.0440(14) 0.0243(12) 0.0169(11) 0.0130(11)
O1 0.0341(11) 0.0511(14) 0.0849(16) 0.0432(13) 0.0348(11) 0.0258(10)
C1 0.0409(16) 0.048(2) 0.058(2) 0.0353(18) 0.0201(15) 0.0211(15)
O1W 0.0772(19) 0.0537(18) 0.104(2) 0.0302(17) 0.0189(17) 0.0228(15)
O2 0.0434(12) 0.0675(16) 0.0951(18) 0.0549(15) 0.0469(13) 0.0288(12)
N2 0.0312(11) 0.0313(13) 0.0360(13) 0.0165(11) 0.0139(10) 0.0088(10)
C2 0.0460(18) 0.056(2) 0.052(2) 0.0301(19) 0.0079(16) 0.0192(17)
O3 0.0249(9) 0.0416(13) 0.0722(14) 0.0252(11) 0.0266(10) 0.0142(9)
N3 0.0495(15) 0.0299(14) 0.0476(15) 0.0157(12) 0.0213(12) 0.0092(12)
C3 0.0509(18) 0.050(2) 0.0460(19) 0.0226(17) 0.0144(16) 0.0137(16)
N4 0.0353(12) 0.0285(13) 0.0325(12) 0.0126(10) 0.0156(10) 0.0107(10)
C4 0.0332(14) 0.0351(17) 0.0489(18) 0.0249(15) 0.0200(14) 0.0093(13)
O4 0.0371(12) 0.0461(15) 0.125(2) 0.0483(16) 0.0396(14) 0.0174(11)
O5 0.0873(17) 0.0266(12) 0.0677(15) 0.0099(11) 0.0506(14) 0.0028(12)
C5 0.0329(14) 0.0377(17) 0.0488(18) 0.0267(15) 0.0179(13) 0.0160(13)
O6 0.0603(14) 0.0345(13) 0.0436(13) 0.0161(11) 0.0167(11) 0.0119(11)
C6 0.0412(16) 0.0359(18) 0.064(2) 0.0237(16) 0.0288(16) 0.0124(14)
C7 0.0353(15) 0.0351(17) 0.0457(18) 0.0222(15) 0.0135(13) 0.0147(13)
C8 0.0371(15) 0.0317(16) 0.0407(16) 0.0203(14) 0.0112(13) 0.0124(13)
C9 0.0465(17) 0.0320(17) 0.0480(18) 0.0189(14) 0.0207(15) 0.0168(14)
C10 0.0444(16) 0.0402(18) 0.0523(19) 0.0247(16) 0.0243(15) 0.0184(14)
C11 0.0338(15) 0.0427(19) 0.0442(18) 0.0219(15) 0.0058(13) 0.0035(13)
C12 0.0364(16) 0.0396(19) 0.0543(19) 0.0233(16) 0.0110(15) -0.0024(14)
C13 0.0489(17) 0.0295(16) 0.0405(17) 0.0176(14) 0.0212(14) 0.0107(13)
C14 0.0400(15) 0.0250(15) 0.0327(14) 0.0108(12) 0.0205(12) 0.0173(12)
C15 0.0301(13) 0.0267(15) 0.0348(15) 0.0102(12) 0.0154(12) 0.0099(11)
C16 0.0440(16) 0.0340(16) 0.0365(16) 0.0160(13) 0.0200(13) 0.0223(14)
C17 0.0442(16) 0.0268(15) 0.0340(15) 0.0117(13) 0.0152(13) 0.0093(13)
C18 0.0325(13) 0.0279(15) 0.0349(15) 0.0133(12) 0.0149(12) 0.0065(12)
C19 0.0452(16) 0.0326(16) 0.0339(15) 0.0167(13) 0.0215(13) 0.0102(13)
C20 0.0476(16) 0.0311(16) 0.0438(17) 0.0211(14) 0.0258(14) 0.0121(13)
C21 0.0245(13) 0.0390(17) 0.0378(16) 0.0171(13) 0.0163(12) 0.0125(12)
C22 0.0213(12) 0.0309(15) 0.0320(14) 0.0129(12) 0.0115(11) 0.0094(11)
C23 0.0341(14) 0.0325(17) 0.065(2) 0.0235(16) 0.0273(15) 0.0099(13)
C24 0.0436(17) 0.0313(17) 0.083(2) 0.0296(17) 0.0349(17) 0.0179(14)
C25 0.0315(14) 0.0351(17) 0.0529(18) 0.0181(15) 0.0227(14) 0.0178(13)
C26 0.0233(12) 0.0294(15) 0.0341(14) 0.0122(12) 0.0130(11) 0.0089(11)
C27 0.0250(12) 0.0282(15) 0.0344(14) 0.0145(12) 0.0140(11) 0.0111(11)
C28 0.0238(13) 0.0388(18) 0.0460(17) 0.0201(14) 0.0143(12) 0.0108(12)

loop_
_atom_type_symbol
_atom_type_description
_atom_type_scat_dispersion_real
_atom_type_scat_dispersion_imag
_atom_type_scat_source
C C 0.0033 0.0016 'International Tables Vol C Tables 4.2.6.8 and 6.1.1.4'
H H 0.0000 0.0000 'International Tables Vol C Tables 4.2.6.8 and 6.1.1.4'
N N 0.0061 0.0033 'International Tables Vol C Tables 4.2.6.8 and 6.1.1.4'
O O 0.0106 0.0060 'International Tables Vol C Tables 4.2.6.8 and 6.1.1.4'
Zn Zn 0.2839 1.4301 'International Tables Vol C Tables 4.2.6.8 and 6.1.1.4'

loop_
_geom_angle_atom_site_label_1
_geom_angle_atom_site_label_2
_geom_angle_atom_site_label_3
_geom_angle
_geom_angle_site_symmetry_1
_geom_angle_site_symmetry_3
_geom_angle_publ_flag
O3 Zn1 O1 122.57(9) 1_455 . ?
O3 Zn1 N2 120.89(9) 1_455 . ?
O1 Zn1 N2 97.62(8) . . ?
O3 Zn1 N1 110.99(9) 1_455 . ?
O1 Zn1 N1 102.69(9) . . ?
N2 Zn1 N1 98.11(9) . . ?
C5 N1 C1 117.9(3) . . ?
C5 N1 Zn1 118.99(19) . . ?
C1 N1 Zn1 122.9(2) . . ?
C21 O1 Zn1 116.84(16) . . ?
N1 C1 C2 122.1(3) . . ?
C15 N2 C11 117.9(2) . . ?
C15 N2 Zn1 124.49(17) . . ?
C11 N2 Zn1 117.56(18) . . ?
C1 C2 C3 119.2(3) . . ?
C28 O3 Zn1 115.51(18) . 1_655 ?
C7 N3 C6 121.0(3) . . ?
C4 C3 C2 119.4(3) . . ?
C17 N4 C16 121.9(2) . . ?
C3 C4 C5 118.0(3) . . ?
C3 C4 C6 122.0(3) . . ?
C5 C4 C6 119.9(3) . . ?
N1 C5 C4 123.3(3) . . ?
N3 C6 C4 113.4(2) . . ?
O6 C7 N3 122.3(3) . . ?
O6 C7 C8 122.3(3) . . ?
N3 C7 C8 115.3(3) . . ?
C10 C8 C9 119.4(3) 2_677 . ?
C10 C8 C7 122.7(3) 2_677 . ?
C9 C8 C7 117.9(3) . . ?
C10 C9 C8 120.3(3) . . ?
C9 C10 C8 120.3(3) . 2_677 ?
N2 C11 C12 122.5(3) . . ?
C11 C12 C13 119.3(3) . . ?
C12 C13 C14 119.4(2) . . ?
C13 C14 C15 117.8(2) . . ?
C13 C14 C16 123.1(2) . . ?
C15 C14 C16 118.8(2) . . ?
N2 C15 C14 123.0(2) . . ?
N4 C16 C14 109.4(2) . . ?
O5 C17 N4 122.5(3) . . ?
O5 C17 C18 120.5(2) . . ?
N4 C17 C18 117.0(2) . . ?
C20 C18 C19 119.5(2) 2 . ?
C20 C18 C17 117.8(2) 2 . ?
C19 C18 C17 122.7(2) . . ?
C20 C19 C18 119.8(2) . . ?
C19 C20 C18 120.7(2) . 2 ?
O2 C21 O1 123.5(2) . . ?
O2 C21 C22 120.8(2) . . ?
O1 C21 C22 115.8(2) . . ?
C23 C22 C27 119.3(2) . . ?
C23 C22 C21 119.6(2) . . ?
C27 C22 C21 121.0(2) . . ?
C24 C23 C22 120.4(2) . . ?
C23 C24 C25 120.0(3) . . ?
C24 C25 C26 120.7(2) . . ?
C25 C26 C27 119.0(2) . . ?
C25 C26 C28 120.0(2) . . ?
C27 C26 C28 120.9(2) . . ?
C22 C27 C26 120.6(2) . . ?
O4 C28 O3 123.5(2) . . ?
O4 C28 C26 120.8(2) . . ?
O3 C28 C26 115.7(2) . . ?

loop_
_geom_bond_atom_site_label_1
_geom_bond_atom_site_label_2
_geom_bond_distance
_geom_bond_site_symmetry_2
_geom_bond_publ_flag
Zn1 O3 1.9178(18) 1_455 ?
Zn1 O1 1.9394(17) . ?
Zn1 N2 2.036(2) . ?
Zn1 N1 2.076(2) . ?
N1 C5 1.338(3) . ?
N1 C1 1.348(3) . ?
O1 C21 1.270(3) . ?
C1 C2 1.369(4) . ?
O2 C21 1.229(3) . ?
N2 C15 1.341(3) . ?
N2 C11 1.343(3) . ?
C2 C3 1.385(4) . ?
O3 C28 1.279(3) . ?
O3 Zn1 1.9178(18) 1_655 ?
N3 C7 1.346(3) . ?
N3 C6 1.460(4) . ?
C3 C4 1.374(4) . ?
N4 C17 1.333(3) . ?
N4 C16 1.450(3) . ?
C4 C5 1.380(4) . ?
C4 C6 1.517(4) . ?
O4 C28 1.226(3) . ?
O5 C17 1.229(3) . ?
O6 C7 1.214(3) . ?
C7 C8 1.506(4) . ?
C8 C10 1.380(4) 2_677 ?
C8 C9 1.385(4) . ?
C9 C10 1.377(4) . ?
C10 C8 1.380(4) 2_677 ?
C11 C12 1.369(4) . ?
C12 C13 1.377(4) . ?
C13 C14 1.381(4) . ?
C14 C15 1.388(3) . ?
C14 C16 1.513(4) . ?
C17 C18 1.495(4) . ?
C18 C20 1.386(3) 2 ?
C18 C19 1.395(4) . ?
C19 C20 1.386(4) . ?
C20 C18 1.386(3) 2 ?
C21 C22 1.497(3) . ?
C22 C23 1.388(4) . ?
C22 C27 1.391(3) . ?
C23 C24 1.379(4) . ?
C24 C25 1.379(4) . ?
C25 C26 1.387(4) . ?
C26 C27 1.391(3) . ?
C26 C28 1.501(3) . ?
